data_1547704
loop_
_publ_author_name
'Doyle, Lisa M.'
'O'Sullivan, Shane'
'Di Salvo, Claudia'
'McKinney, Michelle'
'McArdle, Patrick'
'Murphy, Paul V.'

_publ_section_title
;
 Stereoselective Epimerizations of Glycosyl Thiols.
;
_journal_issue 21
_journal_name_full 'Organic letters'
_journal_page_first 5802
_journal_page_last 5805
_journal_paper_doi 10.1021/acs.orglett.7b02760
_journal_volume 19
_journal_year 2017
_chemical_absolute_configuration ad
_chemical_formula_sum 'C27 H20 O7 S'
_chemical_formula_weight 488.49
_space_group_crystal_system orthorhombic
_space_group_IT_number 19
_space_group_name_Hall 'P 2ac 2ab'
_space_group_name_H-M_alt 'P 21 21 21'
_symmetry_space_group_name_Hall 'P 2ac 2ab'
_symmetry_space_group_name_H-M 'P 21 21 21'
_atom_sites_solution_hydrogens geom
_audit_creation_method SHELXL-2014/7
_cell_angle_alpha 90
_cell_angle_beta 90
_cell_angle_gamma 90
_cell_formula_units_Z 4
_cell_length_a 10.2354(10)
_cell_length_b 14.6975(11)
_cell_length_c 16.2321(13)
_cell_measurement_reflns_used 2611
_cell_measurement_temperature 299.6(8)
_cell_measurement_theta_max 25.3390
_cell_measurement_theta_min 4.0020
_cell_volume 2441.9(4)
_computing_cell_refinement
;
crysalispro, agilent technologies,
version 1.171.37.35 (release 13-08-2014 crysalis171 .net)
(compiled aug 13 2014,18:06:01)
;
_computing_data_collection
;
crysalispro, agilent technologies,
version 1.171.37.35 (release 13-08-2014 crysalis171 .net)
(compiled aug 13 2014,18:06:01)
;
_computing_data_reduction
;
crysalispro, agilent technologies,
version 1.171.37.35 (release 13-08-2014 crysalis171 .net)
(compiled aug 13 2014,18:06:01)
;
_computing_molecular_graphics 'ORTEX - P. McArdle, J.Appl.Cryst.,1995,28,65-65.'
_computing_structure_refinement 'SHELXL-2014/7 (Sheldrick, 2014)'
_computing_structure_solution 'SHELXT - G.M.Sheldrick,Acta Crystallogr.A71(2015)3-8.'
_diffrn_ambient_temperature 299.6(8)
_diffrn_detector_area_resol_mean 16.1048
_diffrn_measured_fraction_theta_full 0.996
_diffrn_measured_fraction_theta_max 0.885
_diffrn_measurement_device_type 'xcalibur, sapphire3'
_diffrn_measurement_method '\w scans'
_diffrn_radiation_type MoK\a
_diffrn_radiation_wavelength 0.71073
_diffrn_reflns_av_R_equivalents 0.0235
_diffrn_reflns_av_unetI/netI 0.0414
_diffrn_reflns_Laue_measured_fraction_full 0.996
_diffrn_reflns_Laue_measured_fraction_max 0.885
_diffrn_reflns_limit_h_max 14
_diffrn_reflns_limit_h_min -12
_diffrn_reflns_limit_k_max 19
_diffrn_reflns_limit_k_min -10
_diffrn_reflns_limit_l_max 22
_diffrn_reflns_limit_l_min -12
_diffrn_reflns_number 11633
_diffrn_reflns_point_group_measured_fraction_full 0.997
_diffrn_reflns_point_group_measured_fraction_max 0.862
_diffrn_reflns_theta_full 25.242
_diffrn_reflns_theta_max 29.186
_diffrn_reflns_theta_min 3.637
_diffrn_source 'enhance (mo) x-ray source'
_exptl_absorpt_coefficient_mu 0.177
_exptl_absorpt_correction_T_max 1.00000
_exptl_absorpt_correction_T_min 0.86803
_exptl_absorpt_correction_type multi-scan
_exptl_absorpt_process_details
;
crysalispro, agilent technologies,
version 1.171.37.35 (release 13-08-2014 crysalis171 .net)
(compiled aug 13 2014,18:06:01)
;
_exptl_crystal_colour Colourless
_exptl_crystal_density_diffrn 1.329
_exptl_crystal_description Parallelepiped
_exptl_crystal_F_000 1016
_exptl_crystal_size_max 0.50
_exptl_crystal_size_mid 0.40
_exptl_crystal_size_min 0.20
_refine_diff_density_max 0.343
_refine_diff_density_min -0.189
_refine_diff_density_rms 0.043
_refine_ls_abs_structure_details
;
 Flack x determined using 1367 quotients [(I+)-(I-)]/[(I+)+(I-)]
 (Parsons, Flack and Wagner, Acta Cryst. B69 (2013) 249-259).
;
_refine_ls_abs_structure_Flack -0.03(4)
_refine_ls_extinction_method none
_refine_ls_goodness_of_fit_ref 1.015
_refine_ls_hydrogen_treatment constr
_refine_ls_matrix_type full
_refine_ls_number_parameters 317
_refine_ls_number_reflns 5703
_refine_ls_number_restraints 0
_refine_ls_restrained_S_all 1.015
_refine_ls_R_factor_all 0.0776
_refine_ls_R_factor_gt 0.0496
_refine_ls_shift/su_max 0.000
_refine_ls_shift/su_mean 0.000
_refine_ls_structure_factor_coef Fsqd
_refine_ls_weighting_details 'w=1/[\s^2^(Fo^2^)+(0.0729P)^2^+0.2357P] where P=(Fo^2^+2Fc^2^)/3'
_refine_ls_weighting_scheme calc
_refine_ls_wR_factor_gt 0.1235
_refine_ls_wR_factor_ref 0.1405
_reflns_Friedel_coverage 0.741
_reflns_Friedel_fraction_full 0.999
_reflns_Friedel_fraction_max 0.834
_reflns_number_gt 4032
_reflns_number_total 5703
_reflns_threshold_expression 'I > 2\s(I)'
_cod_data_source_file ol7b02760_si_001.cif
_cod_data_source_block ld300
_cod_depositor_comments 'Adding full bibliography for 1547704.cif.'
_cod_database_code 1547704
_shelx_shelxl_version_number 2014/7
_shelx_space_group_comment
;
The symmetry employed for this shelxl refinement is uniquely defined
by the following loop, which should always be used as a source of
symmetry information in preference to the above space-group names.
They are only intended as comments.
;
_shelx_estimated_absorpt_t_min 0.917
_shelx_estimated_absorpt_t_max 0.965

loop_
_space_group_symop_operation_xyz
'x, y, z'
'-x+1/2, -y, z+1/2'
'-x, y+1/2, -z+1/2'
'x+1/2, -y+1/2, -z'

loop_
_atom_site_label
_atom_site_type_symbol
_atom_site_fract_x
_atom_site_fract_y
_atom_site_fract_z
_atom_site_U_iso_or_equiv
_atom_site_adp_type
_atom_site_occupancy
_atom_site_site_symmetry_order
_atom_site_calc_flag
_atom_site_refinement_flags_posn
_atom_site_refinement_flags_adp
S1 S 0.57548(14) 0.99393(7) 0.65871(7) 0.0698(4) Uani 1 1 d . .
H1 H 0.5120 1.0602 0.6747 0.091 Uiso 1 1 calc R U
O6 O 0.6274(3) 0.68340(16) 0.60416(15) 0.0512(6) Uani 1 1 d . .
O4 O 0.4289(3) 0.80274(16) 0.80792(14) 0.0459(6) Uani 1 1 d . .
O2 O 0.3741(3) 0.71566(16) 0.66848(14) 0.0502(6) Uani 1 1 d . .
O1 O 0.6811(3) 0.86387(17) 0.75394(15) 0.0509(6) Uani 1 1 d . .
O7 O 0.6388(4) 0.55188(18) 0.67192(17) 0.0686(9) Uani 1 1 d . .
O5 O 0.2127(3) 0.8174(2) 0.79590(18) 0.0663(8) Uani 1 1 d . .
O3 O 0.3287(3) 0.7324(2) 0.53488(17) 0.0691(8) Uani 1 1 d . .
C1 C 0.4472(4) 0.8523(2) 0.7319(2) 0.0466(9) Uani 1 1 d . .
C2 C 0.5654(4) 0.9131(2) 0.7441(2) 0.0474(9) Uani 1 1 d . .
H2 H 0.5512 0.9481 0.7947 0.062 Uiso 1 1 calc R U
C3 C 0.7145(4) 0.8033(3) 0.6881(2) 0.0501(9) Uani 1 1 d . .
H3 H 0.7255 0.8379 0.6370 0.065 Uiso 1 1 calc R U
C4 C 0.6034(4) 0.7353(2) 0.6781(2) 0.0446(8) Uani 1 1 d . .
H4 H 0.5991 0.6948 0.7260 0.058 Uiso 1 1 calc R U
C5 C 0.4748(3) 0.7822(2) 0.6657(2) 0.0436(8) Uani 1 1 d . .
H5 H 0.4742 0.8118 0.6116 0.057 Uiso 1 1 calc R U
C6 C 0.8426(5) 0.7592(3) 0.7116(4) 0.0797(15) Uani 1 1 d . .
C7 C 0.3058(4) 0.7863(2) 0.8304(2) 0.0465(8) Uani 1 1 d . .
C8 C 0.2981(4) 0.7265(2) 0.9026(2) 0.0468(8) Uani 1 1 d . .
C9 C 0.1801(5) 0.6872(3) 0.9231(3) 0.0727(13) Uani 1 1 d . .
H9 H 0.1066 0.6980 0.8908 0.094 Uiso 1 1 calc R U
C10 C 0.1716(6) 0.6324(4) 0.9909(4) 0.0900(17) Uani 1 1 d . .
H10 H 0.0920 0.6055 1.0040 0.117 Uiso 1 1 calc R U
C11 C 0.2762(6) 0.6168(4) 1.0390(3) 0.0855(17) Uani 1 1 d . .
H11 H 0.2686 0.5792 1.0849 0.111 Uiso 1 1 calc R U
C12 C 0.3939(6) 0.6561(3) 1.0207(3) 0.0793(14) Uani 1 1 d . .
H12 H 0.4657 0.6467 1.0547 0.103 Uiso 1 1 calc R U
C13 C 0.4051(5) 0.7096(3) 0.9516(2) 0.0615(11) Uani 1 1 d . .
H13 H 0.4856 0.7347 0.9379 0.080 Uiso 1 1 calc R U
C14 C 0.6376(4) 0.5934(2) 0.6086(2) 0.0440(8) Uani 1 1 d . .
C15 C 0.6482(4) 0.5523(2) 0.5256(2) 0.0428(8) Uani 1 1 d . .
C16 C 0.6909(4) 0.4639(3) 0.5198(3) 0.0557(10) Uani 1 1 d . .
H16 H 0.7077 0.4305 0.5674 0.072 Uiso 1 1 calc R U
C17 C 0.7086(5) 0.4248(3) 0.4438(3) 0.0687(12) Uani 1 1 d . .
H17 H 0.7383 0.3652 0.4400 0.089 Uiso 1 1 calc R U
C18 C 0.6830(5) 0.4726(3) 0.3747(3) 0.0685(12) Uani 1 1 d . .
H18 H 0.6963 0.4460 0.3234 0.089 Uiso 1 1 calc R U
C19 C 0.6380(5) 0.5595(3) 0.3797(3) 0.0672(12) Uani 1 1 d . .
H19 H 0.6198 0.5920 0.3319 0.087 Uiso 1 1 calc R U
C20 C 0.6193(4) 0.5993(3) 0.4559(2) 0.0536(10) Uani 1 1 d . .
H20 H 0.5869 0.6583 0.4595 0.070 Uiso 1 1 calc R U
C21 C 0.3038(4) 0.6999(2) 0.6004(2) 0.0423(8) Uani 1 1 d . .
C22 C 0.1940(3) 0.6387(2) 0.6180(2) 0.0425(8) Uani 1 1 d . .
C23 C 0.1006(4) 0.6254(3) 0.5575(2) 0.0567(10) Uani 1 1 d . .
H23 H 0.1095 0.6544 0.5069 0.074 Uiso 1 1 calc R U
C24 C -0.0040(4) 0.5705(3) 0.5715(3) 0.0642(11) Uani 1 1 d . .
H24 H -0.0665 0.5623 0.5306 0.083 Uiso 1 1 calc R U
C25 C -0.0173(4) 0.5271(3) 0.6460(3) 0.0647(12) Uani 1 1 d . .
H25 H -0.0888 0.4895 0.6557 0.084 Uiso 1 1 calc R U
C26 C 0.0755(5) 0.5396(3) 0.7060(3) 0.0667(12) Uani 1 1 d . .
H26 H 0.0670 0.5097 0.7563 0.087 Uiso 1 1 calc R U
C27 C 0.1802(4) 0.5955(3) 0.6926(2) 0.0532(9) Uani 1 1 d . .
H27 H 0.2420 0.6042 0.7339 0.069 Uiso 1 1 calc R U

loop_
_atom_site_aniso_label
_atom_site_aniso_U_11
_atom_site_aniso_U_22
_atom_site_aniso_U_33
_atom_site_aniso_U_23
_atom_site_aniso_U_13
_atom_site_aniso_U_12
S1 0.0871(9) 0.0569(6) 0.0655(7) 0.0152(5) 0.0023(6) -0.0166(6)
O6 0.0734(18) 0.0421(12) 0.0380(12) -0.0004(10) 0.0108(12) -0.0091(12)
O4 0.0469(14) 0.0545(13) 0.0364(12) 0.0046(11) 0.0043(11) -0.0022(12)
O2 0.0561(15) 0.0595(14) 0.0349(12) 0.0053(11) -0.0039(11) -0.0234(13)
O1 0.0519(15) 0.0524(13) 0.0483(15) -0.0063(11) -0.0046(12) -0.0096(13)
O7 0.106(3) 0.0539(15) 0.0460(16) 0.0082(13) 0.0068(16) -0.0070(16)
O5 0.0530(17) 0.0788(19) 0.0669(18) 0.0183(15) 0.0030(15) 0.0066(16)
O3 0.0733(19) 0.093(2) 0.0404(15) 0.0162(14) -0.0076(14) -0.0286(18)
C1 0.055(2) 0.0508(19) 0.0341(17) 0.0034(14) 0.0059(16) -0.0075(18)
C2 0.058(2) 0.0448(18) 0.0392(18) -0.0022(15) 0.0014(17) -0.0052(18)
C3 0.050(2) 0.0494(18) 0.051(2) -0.0035(17) 0.0052(17) -0.0085(18)
C4 0.054(2) 0.0461(17) 0.0341(18) 0.0004(14) 0.0057(15) -0.0104(16)
C5 0.048(2) 0.0484(18) 0.0346(16) 0.0020(15) 0.0020(15) -0.0158(16)
C6 0.047(3) 0.077(3) 0.115(4) -0.016(3) -0.006(3) 0.005(2)
C7 0.048(2) 0.0491(18) 0.0428(18) -0.0043(16) 0.0064(17) 0.0017(17)
C8 0.056(2) 0.0404(17) 0.0446(19) -0.0022(15) 0.0104(17) 0.0057(17)
C9 0.059(3) 0.076(3) 0.083(3) 0.014(2) 0.025(3) 0.008(2)
C10 0.072(3) 0.088(3) 0.110(4) 0.037(3) 0.043(3) 0.007(3)
C11 0.104(4) 0.071(3) 0.081(3) 0.030(3) 0.038(3) 0.019(3)
C12 0.099(4) 0.070(3) 0.069(3) 0.019(2) -0.001(3) 0.007(3)
C13 0.072(3) 0.055(2) 0.058(2) 0.0092(19) 0.003(2) -0.005(2)
C14 0.047(2) 0.0399(17) 0.0447(19) 0.0022(15) 0.0038(17) -0.0106(16)
C15 0.044(2) 0.0418(17) 0.0428(18) -0.0035(14) 0.0025(16) -0.0128(16)
C16 0.065(3) 0.0459(19) 0.056(2) -0.0013(17) -0.005(2) -0.0089(19)
C17 0.079(3) 0.053(2) 0.074(3) -0.018(2) 0.001(2) 0.003(2)
C18 0.080(3) 0.068(3) 0.057(3) -0.019(2) 0.003(2) -0.005(2)
C19 0.087(3) 0.068(3) 0.047(2) -0.0012(19) -0.008(2) -0.004(2)
C20 0.065(3) 0.0461(18) 0.050(2) -0.0048(16) -0.0028(19) -0.0040(19)
C21 0.0434(19) 0.0428(17) 0.0406(17) -0.0025(15) -0.0014(15) -0.0009(16)
C22 0.0398(18) 0.0439(17) 0.0438(19) -0.0027(15) -0.0003(15) 0.0004(16)
C23 0.053(2) 0.070(2) 0.047(2) -0.0012(19) -0.0093(18) -0.007(2)
C24 0.048(2) 0.080(3) 0.064(3) -0.009(2) -0.007(2) -0.013(2)
C25 0.049(2) 0.060(2) 0.085(3) -0.012(2) 0.010(2) -0.013(2)
C26 0.065(3) 0.064(2) 0.071(3) 0.012(2) 0.010(2) -0.012(2)
C27 0.052(2) 0.058(2) 0.050(2) 0.0054(17) -0.0076(18) -0.010(2)

loop_
_atom_type_symbol
_atom_type_description
_atom_type_scat_dispersion_real
_atom_type_scat_dispersion_imag
_atom_type_scat_source
C C 0.0033 0.0016 'International Tables Vol C Tables 4.2.6.8 and 6.1.1.4'
H H 0.0000 0.0000 'International Tables Vol C Tables 4.2.6.8 and 6.1.1.4'
O O 0.0106 0.0060 'International Tables Vol C Tables 4.2.6.8 and 6.1.1.4'
S S 0.1246 0.1234 'International Tables Vol C Tables 4.2.6.8 and 6.1.1.4'

loop_
_geom_angle_atom_site_label_1
_geom_angle_atom_site_label_2
_geom_angle_atom_site_label_3
_geom_angle
C2 S1 H1 109.5
C14 O6 C4 119.7(3)
C7 O4 C1 116.6(3)
C21 O2 C5 118.8(3)
C2 O1 C3 116.0(3)
O4 C1 C5 106.7(3)
O4 C1 C2 106.7(3)
C5 C1 C2 110.2(3)
O1 C2 C1 112.7(3)
O1 C2 S1 112.0(2)
C1 C2 S1 109.2(2)
O1 C2 H2 107.6
C1 C2 H2 107.6
S1 C2 H2 107.6
O1 C3 C6 106.5(3)
O1 C3 C4 108.0(3)
C6 C3 C4 113.2(3)
O1 C3 H3 109.7
C6 C3 H3 109.7
C4 C3 H3 109.7
O6 C4 C5 106.3(3)
O6 C4 C3 108.0(3)
C5 C4 C3 111.6(3)
O6 C4 H4 110.3
C5 C4 H4 110.3
C3 C4 H4 110.3
O2 C5 C4 108.4(3)
O2 C5 C1 108.0(3)
C4 C5 C1 112.4(3)
O2 C5 H5 109.3
C4 C5 H5 109.3
C1 C5 H5 109.3
O5 C7 O4 123.7(3)
O5 C7 C8 124.1(4)
O4 C7 C8 112.2(3)
C13 C8 C9 118.8(4)
C13 C8 C7 121.8(4)
C9 C8 C7 119.4(4)
C10 C9 C8 119.7(5)
C10 C9 H9 120.1
C8 C9 H9 120.1
C11 C10 C9 121.2(5)
C11 C10 H10 119.4
C9 C10 H10 119.4
C10 C11 C12 120.1(5)
C10 C11 H11 120.0
C12 C11 H11 120.0
C11 C12 C13 119.5(5)
C11 C12 H12 120.2
C13 C12 H12 120.2
C12 C13 C8 120.5(5)
C12 C13 H13 119.7
C8 C13 H13 119.7
O7 C14 O6 123.7(3)
O7 C14 C15 125.0(3)
O6 C14 C15 111.3(3)
C20 C15 C16 119.6(3)
C20 C15 C14 122.3(3)
C16 C15 C14 118.1(3)
C17 C16 C15 119.9(4)
C17 C16 H16 120.1
C15 C16 H16 120.1
C18 C17 C16 120.3(4)
C18 C17 H17 119.9
C16 C17 H17 119.9
C17 C18 C19 120.3(4)
C17 C18 H18 119.8
C19 C18 H18 119.8
C18 C19 C20 119.8(4)
C18 C19 H19 120.1
C20 C19 H19 120.1
C15 C20 C19 120.0(4)
C15 C20 H20 120.0
C19 C20 H20 120.0
O3 C21 O2 123.5(3)
O3 C21 C22 125.6(3)
O2 C21 C22 110.9(3)
C27 C22 C23 119.3(3)
C27 C22 C21 122.2(3)
C23 C22 C21 118.5(3)
C24 C23 C22 120.6(4)
C24 C23 H23 119.7
C22 C23 H23 119.7
C23 C24 C25 120.0(4)
C23 C24 H24 120.0
C25 C24 H24 120.0
C26 C25 C24 119.6(4)
C26 C25 H25 120.2
C24 C25 H25 120.2
C27 C26 C25 120.6(4)
C27 C26 H26 119.7
C25 C26 H26 119.7
C26 C27 C22 119.9(4)
C26 C27 H27 120.1
C22 C27 H27 120.1

loop_
_geom_bond_atom_site_label_1
_geom_bond_atom_site_label_2
_geom_bond_distance
S1 C2 1.829(4)
S1 H1 1.2000
O6 C14 1.329(4)
O6 C4 1.443(4)
O4 C7 1.334(5)
O4 C1 1.446(4)
O2 C21 1.339(4)
O2 C5 1.421(4)
O1 C2 1.397(5)
O1 C3 1.432(4)
O7 C14 1.195(4)
O5 C7 1.196(5)
O3 C21 1.194(4)
C1 C5 1.516(5)
C1 C2 1.517(5)
C2 H2 0.9800
C3 C6 1.512(6)
C3 C4 1.523(5)
C3 H3 0.9800
C4 C5 1.499(5)
C4 H4 0.9800
C5 H5 0.9800
C7 C8 1.467(5)
C8 C13 1.376(6)
C8 C9 1.380(6)
C9 C10 1.367(7)
C9 H9 0.9300
C10 C11 1.346(8)
C10 H10 0.9300
C11 C12 1.369(8)
C11 H11 0.9300
C12 C13 1.374(6)
C12 H12 0.9300
C13 H13 0.9300
C14 C15 1.480(5)
C15 C20 1.358(5)
C15 C16 1.374(5)
C16 C17 1.373(6)
C16 H16 0.9300
C17 C18 1.350(7)
C17 H17 0.9300
C18 C19 1.360(6)
C18 H18 0.9300
C19 C20 1.383(5)
C19 H19 0.9300
C20 H20 0.9300
C21 C22 1.468(5)
C22 C27 1.375(5)
C22 C23 1.383(5)
C23 C24 1.360(6)
C23 H23 0.9300
C24 C25 1.374(6)
C24 H24 0.9300
C25 C26 1.373(7)
C25 H25 0.9300
C26 C27 1.368(6)
C26 H26 0.9300
C27 H27 0.9300

loop_
_geom_torsion_atom_site_label_1
_geom_torsion_atom_site_label_2
_geom_torsion_atom_site_label_3
_geom_torsion_atom_site_label_4
_geom_torsion
C7 O4 C1 C5 -98.0(3)
C7 O4 C1 C2 144.2(3)
C3 O1 C2 C1 57.6(4)
C3 O1 C2 S1 -65.9(3)
O4 C1 C2 O1 66.0(3)
C5 C1 C2 O1 -49.4(4)
O4 C1 C2 S1 -168.9(2)
C5 C1 C2 S1 75.7(3)
C2 O1 C3 C6 179.2(3)
C2 O1 C3 C4 -58.9(4)
C14 O6 C4 C5 -118.3(3)
C14 O6 C4 C3 121.9(4)
O1 C3 C4 O6 171.4(3)
C6 C3 C4 O6 -70.9(4)
O1 C3 C4 C5 54.9(4)
C6 C3 C4 C5 172.6(3)
C21 O2 C5 C4 -115.0(3)
C21 O2 C5 C1 122.9(3)
O6 C4 C5 O2 70.6(3)
C3 C4 C5 O2 -171.9(3)
O6 C4 C5 C1 -170.0(3)
C3 C4 C5 C1 -52.5(4)
O4 C1 C5 O2 52.3(4)
C2 C1 C5 O2 167.8(3)
O4 C1 C5 C4 -67.3(3)
C2 C1 C5 C4 48.2(4)
C1 O4 C7 O5 -7.4(5)
C1 O4 C7 C8 173.1(3)
O5 C7 C8 C13 -164.5(4)
O4 C7 C8 C13 15.0(5)
O5 C7 C8 C9 14.3(6)
O4 C7 C8 C9 -166.2(4)
C13 C8 C9 C10 -0.2(6)
C7 C8 C9 C10 -179.1(4)
C8 C9 C10 C11 0.8(8)
C9 C10 C11 C12 0.2(9)
C10 C11 C12 C13 -1.7(8)
C11 C12 C13 C8 2.3(7)
C9 C8 C13 C12 -1.3(6)
C7 C8 C13 C12 177.5(4)
C4 O6 C14 O7 -6.4(6)
C4 O6 C14 C15 174.0(3)
O7 C14 C15 C20 165.9(4)
O6 C14 C15 C20 -14.5(5)
O7 C14 C15 C16 -15.1(6)
O6 C14 C15 C16 164.4(4)
C20 C15 C16 C17 2.4(6)
C14 C15 C16 C17 -176.6(4)
C15 C16 C17 C18 -0.7(7)
C16 C17 C18 C19 -0.8(8)
C17 C18 C19 C20 0.5(8)
C16 C15 C20 C19 -2.7(6)
C14 C15 C20 C19 176.3(4)
C18 C19 C20 C15 1.2(7)
C5 O2 C21 O3 7.4(5)
C5 O2 C21 C22 -172.4(3)
O3 C21 C22 C27 172.2(4)
O2 C21 C22 C27 -8.1(5)
O3 C21 C22 C23 -8.8(6)
O2 C21 C22 C23 170.9(3)
C27 C22 C23 C24 0.1(6)
C21 C22 C23 C24 -178.9(4)
C22 C23 C24 C25 -0.4(6)
C23 C24 C25 C26 0.0(7)
C24 C25 C26 C27 0.7(7)
C25 C26 C27 C22 -0.9(6)
C23 C22 C27 C26 0.5(6)
C21 C22 C27 C26 179.5(4)
